data_7122593
loop_
_publ_author_name
'Begum, Imtiaz'
'Schnakenburg, Gregor'
'Kelemen, Zsolt'
'Nyul\'aszi, L\'aszl\'o'
'Boer\'e, Ren\'e T'
'Streubel, Rainer'

_publ_section_title
;
 Expanding the chemistry of ring-fused 1,4-diphosphinines by stable mono
 anion formation.
;
_journal_issue 96
_journal_name_full 'Chemical communications (Cambridge, England)'
_journal_page_first 13555
_journal_page_last 13558
_journal_paper_doi 10.1039/c8cc08158a
_journal_volume 54
_journal_year 2018
_chemical_formula_moiety 'C12 H14 N2 P2 S4'
_chemical_formula_sum 'C12 H14 N2 P2 S4'
_chemical_formula_weight 376.43
_chemical_name_systematic IB-266
_space_group_crystal_system triclinic
_space_group_IT_number 2
_space_group_name_Hall '-P 1'
_space_group_name_H-M_alt 'P -1'
_symmetry_space_group_name_Hall '-P 1'
_symmetry_space_group_name_H-M 'P -1'
_atom_sites_solution_hydrogens geom
_atom_sites_solution_primary dual
_audit_creation_date 2017-05-17
_audit_creation_method
;
Olex2 1.2
(compiled 2017.01.04 svn.r3372 for OlexSys, GUI svn.r5292)
;
_audit_update_record
;
2018-09-07 deposited with the CCDC.
2018-11-12 downloaded from the CCDC.
;
_cell_angle_alpha 91.108(3)
_cell_angle_beta 99.021(3)
_cell_angle_gamma 104.050(3)
_cell_formula_units_Z 1
_cell_length_a 4.6979(3)
_cell_length_b 7.2032(4)
_cell_length_c 12.1580(7)
_cell_measurement_reflns_used 6150
_cell_measurement_temperature 100
_cell_measurement_theta_max 30.00
_cell_measurement_theta_min 2.92
_cell_volume 393.47(4)
_computing_cell_refinement 'SAINT v8.34A (Bruker, 2013)'
_computing_data_reduction 'SAINT v8.34A (Bruker, 2013)'
_computing_molecular_graphics 'Olex2 (Dolomanov et al., 2009)'
_computing_publication_material 'Olex2 (Dolomanov et al., 2009)'
_computing_structure_refinement 'XL (Sheldrick, 2008)'
_computing_structure_solution 'XT (Sheldrick, 2015)'
_diffrn_ambient_temperature 100
_diffrn_detector_area_resol_mean 8
_diffrn_measured_fraction_theta_full 0.996
_diffrn_measured_fraction_theta_max 0.997
_diffrn_measurement_device_type 'Bruker X8-KappaApexII'
_diffrn_measurement_method 'fine slicing \w and \f scans'
_diffrn_radiation_monochromator graphite
_diffrn_radiation_type MoK\a
_diffrn_radiation_wavelength 0.71073
_diffrn_reflns_av_R_equivalents 0.0416
_diffrn_reflns_av_unetI/netI 0.0273
_diffrn_reflns_Laue_measured_fraction_full 0.996
_diffrn_reflns_Laue_measured_fraction_max 0.997
_diffrn_reflns_limit_h_max 6
_diffrn_reflns_limit_h_min -6
_diffrn_reflns_limit_k_max 9
_diffrn_reflns_limit_k_min -9
_diffrn_reflns_limit_l_max 16
_diffrn_reflns_limit_l_min -16
_diffrn_reflns_number 9986
_diffrn_reflns_point_group_measured_fraction_full 0.996
_diffrn_reflns_point_group_measured_fraction_max 0.997
_diffrn_reflns_theta_full 25.242
_diffrn_reflns_theta_max 27.994
_diffrn_reflns_theta_min 3.290
_diffrn_source 'sealed tube'
_diffrn_standards_number 0
_exptl_absorpt_coefficient_mu 0.796
_exptl_absorpt_correction_T_max 0.7460
_exptl_absorpt_correction_T_min 0.6171
_exptl_absorpt_correction_type empirical
_exptl_absorpt_process_details
'SADABS-2014/5 (Bruker,2014/5) was used for absorption correction. wR2(int) was 0.1055 before and 0.0556 after correction. The Ratio of minimum to maximum transmission is 0.8272. The \l/2 correction factor is 0.00150.'
_exptl_crystal_colour 'clear red'
_exptl_crystal_colour_lustre clear
_exptl_crystal_colour_primary red
_exptl_crystal_density_diffrn 1.589
_exptl_crystal_description plate
_exptl_crystal_F_000 194
_exptl_crystal_size_max 0.36
_exptl_crystal_size_mid 0.18
_exptl_crystal_size_min 0.03
_refine_diff_density_max 0.456
_refine_diff_density_min -0.271
_refine_diff_density_rms 0.063
_refine_ls_extinction_method none
_refine_ls_goodness_of_fit_ref 1.109
_refine_ls_hydrogen_treatment constr
_refine_ls_matrix_type full
_refine_ls_number_parameters 92
_refine_ls_number_reflns 1893
_refine_ls_number_restraints 0
_refine_ls_restrained_S_all 1.109
_refine_ls_R_factor_all 0.0281
_refine_ls_R_factor_gt 0.0263
_refine_ls_shift/su_max 0.002
_refine_ls_shift/su_mean 0.000
_refine_ls_structure_factor_coef Fsqd
_refine_ls_weighting_details 'w=1/[\s^2^(Fo^2^)+(0.0196P)^2^+0.2844P] where P=(Fo^2^+2Fc^2^)/3'
_refine_ls_weighting_scheme calc
_refine_ls_wR_factor_gt 0.0621
_refine_ls_wR_factor_ref 0.0630
_reflns_Friedel_coverage 0.000
_reflns_number_gt 1815
_reflns_number_total 1893
_reflns_threshold_expression 'I > 2\s(I)'
_cod_data_source_file c8cc08158a2.cif
_cod_data_source_block 5184f
_cod_depositor_comments 'Adding full bibliography for 7122593--7122597.cif.'
_cod_database_code 7122593
_shelx_shelxl_version_number 2014/7
_shelx_space_group_comment
;
The symmetry employed for this shelxl refinement is uniquely defined
by the following loop, which should always be used as a source of
symmetry information in preference to the above space-group names.
They are only intended as comments.
;
_shelx_estimated_absorpt_t_max 0.976
_shelx_estimated_absorpt_t_min 0.762
_olex2_refinement_description
;
1. Fixed Uiso
 At 1.2 times of:
  All C(H,H) groups
 At 1.5 times of:
  All C(H,H,H) groups
2.a Secondary CH2 refined with riding coordinates:
 C4(H4A,H4B), C5(H5A,H5B)
2.b Idealised Me refined as rotating group:
 C6(H6A,H6B,H6C)
;
_olex2_submission_special_instructions 'No special instructions were received'

loop_
_space_group_symop_operation_xyz
'x, y, z'
'-x, -y, -z'

loop_
_atom_site_label
_atom_site_type_symbol
_atom_site_fract_x
_atom_site_fract_y
_atom_site_fract_z
_atom_site_U_iso_or_equiv
_atom_site_adp_type
_atom_site_occupancy
_atom_site_site_symmetry_order
_atom_site_calc_flag
_atom_site_refinement_flags_posn
S1 S 0.46522(8) 0.88369(5) 0.62018(3) 0.01145(10) Uani 1 1 d .
S2 S 0.92309(8) 0.83583(6) 0.80959(3) 0.01566(10) Uani 1 1 d .
P P -0.05972(8) 0.72124(5) 0.44132(3) 0.01018(10) Uani 1 1 d .
N N 0.4946(3) 0.55534(17) 0.68607(10) 0.0103(2) Uani 1 1 d .
C1 C 0.2029(3) 0.6843(2) 0.55085(12) 0.0100(3) Uani 1 1 d .
C2 C 0.6359(3) 0.7446(2) 0.71116(12) 0.0110(3) Uani 1 1 d .
C3 C 0.2537(3) 0.5162(2) 0.59812(12) 0.0097(3) Uani 1 1 d .
C4 C 0.5863(3) 0.4063(2) 0.75357(12) 0.0116(3) Uani 1 1 d .
H4A H 0.8009 0.4507 0.7844 0.014 Uiso 1 1 calc R
H4B H 0.5574 0.2890 0.7050 0.014 Uiso 1 1 calc R
C5 C 0.4122(4) 0.3574(2) 0.84907(13) 0.0147(3) Uani 1 1 d .
H5A H 0.2027 0.2922 0.8187 0.018 Uiso 1 1 calc R
H5B H 0.4140 0.4769 0.8912 0.018 Uiso 1 1 calc R
C6 C 0.5482(4) 0.2275(2) 0.92705(14) 0.0198(3) Uani 1 1 d .
H6A H 0.5552 0.1122 0.8845 0.030 Uiso 1 1 calc GR
H6B H 0.4266 0.1908 0.9854 0.030 Uiso 1 1 calc GR
H6C H 0.7505 0.2959 0.9614 0.030 Uiso 1 1 calc GR

loop_
_atom_site_aniso_label
_atom_site_aniso_U_11
_atom_site_aniso_U_22
_atom_site_aniso_U_33
_atom_site_aniso_U_23
_atom_site_aniso_U_13
_atom_site_aniso_U_12
S1 0.01308(18) 0.00854(17) 0.01127(18) 0.00151(12) 0.00012(13) 0.00107(13)
S2 0.01339(19) 0.01678(19) 0.01349(19) -0.00046(14) -0.00240(14) 0.00046(14)
P 0.01164(18) 0.00829(17) 0.01032(18) 0.00215(13) 0.00041(13) 0.00270(13)
N 0.0106(6) 0.0111(6) 0.0089(6) 0.0015(5) 0.0008(5) 0.0028(5)
C1 0.0097(6) 0.0101(6) 0.0095(6) 0.0007(5) 0.0017(5) 0.0014(5)
C2 0.0106(7) 0.0134(7) 0.0097(7) 0.0020(5) 0.0030(5) 0.0031(5)
C3 0.0096(6) 0.0119(6) 0.0084(6) 0.0020(5) 0.0022(5) 0.0033(5)
C4 0.0123(7) 0.0117(7) 0.0115(7) 0.0024(5) 0.0000(5) 0.0052(5)
C5 0.0175(7) 0.0149(7) 0.0134(7) 0.0047(6) 0.0045(6) 0.0057(6)
C6 0.0263(9) 0.0202(8) 0.0149(8) 0.0065(6) 0.0033(6) 0.0092(7)

loop_
_atom_type_symbol
_atom_type_description
_atom_type_scat_dispersion_real
_atom_type_scat_dispersion_imag
_atom_type_scat_source
C C 0.0033 0.0016 'International Tables Vol C Tables 4.2.6.8 and 6.1.1.4'
H H 0.0000 0.0000 'International Tables Vol C Tables 4.2.6.8 and 6.1.1.4'
N N 0.0061 0.0033 'International Tables Vol C Tables 4.2.6.8 and 6.1.1.4'
P P 0.1023 0.0942 'International Tables Vol C Tables 4.2.6.8 and 6.1.1.4'
S S 0.1246 0.1234 'International Tables Vol C Tables 4.2.6.8 and 6.1.1.4'

loop_
_geom_angle_atom_site_label_1
_geom_angle_atom_site_label_2
_geom_angle_atom_site_label_3
_geom_angle
_geom_angle_site_symmetry_3
C2 S1 C1 93.15(7) .
C1 P C3 100.02(7) 2_566
C2 N C3 116.24(12) .
C2 N C4 120.41(12) .
C3 N C4 123.27(12) .
P C1 S1 118.62(8) .
C3 C1 S1 109.47(11) .
C3 C1 P 131.91(11) .
S2 C2 S1 123.24(9) .
N C2 S1 109.04(10) .
N C2 S2 127.72(11) .
N C3 P 119.84(11) 2_566
N C3 C1 112.09(13) .
C1 C3 P 128.06(11) 2_566
N C4 H4A 109.1 .
N C4 H4B 109.1 .
N C4 C5 112.57(12) .
H4A C4 H4B 107.8 .
C5 C4 H4A 109.1 .
C5 C4 H4B 109.1 .
C4 C5 H5A 109.6 .
C4 C5 H5B 109.6 .
C4 C5 C6 110.43(13) .
H5A C5 H5B 108.1 .
C6 C5 H5A 109.6 .
C6 C5 H5B 109.6 .
C5 C6 H6A 109.5 .
C5 C6 H6B 109.5 .
C5 C6 H6C 109.5 .
H6A C6 H6B 109.5 .
H6A C6 H6C 109.5 .
H6B C6 H6C 109.5 .

loop_
_geom_bond_atom_site_label_1
_geom_bond_atom_site_label_2
_geom_bond_distance
_geom_bond_site_symmetry_2
S1 C1 1.7494(15) .
S1 C2 1.7395(15) .
S2 C2 1.6482(15) .
P C1 1.7390(15) .
P C3 1.7494(15) 2_566
N C2 1.3685(19) .
N C3 1.3990(18) .
N C4 1.4697(18) .
C1 C3 1.406(2) .
C3 P 1.7495(15) 2_566
C4 H4A 0.9900 .
C4 H4B 0.9900 .
C4 C5 1.521(2) .
C5 H5A 0.9900 .
C5 H5B 0.9900 .
C5 C6 1.523(2) .
C6 H6A 0.9800 .
C6 H6B 0.9800 .
C6 H6C 0.9800 .
